data_1557274
loop_
_publ_author_name
'Butts, Craig P.'
'Eberson, Lennart'
'Gonzales-Luque, Remedios'
'Hartshorn, Chris M.'
'Hartshorn, Michael P.'
'Merchan, Manuela'
'Robinson, Ward T.'
'Roos, Bjorn O.'
'Vallance, Claire'
'Wood, Bryan R.'

_publ_section_title
;
 Photochemical Nitration by Tetranitromethane. Part XL. Regiochemistry of
 Trinitromethyl Attachment in the Photolysis of Benzofuran with
 Tetranitromethane
;
_journal_name_full 'Acta Chemica Scandinavica'
_journal_page_first 984
_journal_page_last 999
_journal_paper_doi 10.3891/acta.chem.scand.51-0984
_journal_volume 51
_journal_year 1997
_chemical_formula_sum 'C8 H6 N2 O5'
_chemical_formula_weight 210.143
_chemical_name_common
;
r-2-t-3-Dinitro-2,3-dihydrobenzofuran
;
_space_group_IT_number 15
_space_group_name_Hall '-C 2yc'
_space_group_name_H-M_alt 'C 1 2/c 1'
_symmetry_cell_setting monoclinic
_symmetry_Int_Tables_number 15
_symmetry_space_group_name_Hall '-C 2yc'
_symmetry_space_group_name_H-M 'C 1 2/c 1'
_cell_angle_alpha 90.
_cell_angle_beta 94.01
_cell_angle_gamma 90.
_cell_formula_units_Z 8
_cell_length_a 16.149(3)
_cell_length_b 6.593(2)
_cell_length_c 15.775(3)
_cell_volume 1675.5(7)
_diffrn_ambient_temperature 153
_diffrn_radiation_probe x-ray
_diffrn_radiation_type MoK\a
_diffrn_radiation_wavelength 0.71069
_exptl_absorpt_coefficient_mu 0.142
_exptl_crystal_density_diffrn 1.666
_refine_ls_number_reflns 1225
_refine_ls_R_factor_gt 0.033
_refine_ls_wR_factor_gt 0.081
_cod_data_source_file Acta-Chem-Scand-1997-51-984-1.cif
_cod_data_source_block 1
_cod_original_sg_symbol_H-M 'C 2/c'
_cod_database_code 1557274

loop_
_space_group_symop_id
_space_group_symop_operation_xyz
1 x,y,z
2 -x,y,1/2-z
3 -x,-y,-z
4 x,-y,1/2+z
5 1/2+x,1/2+y,z
6 1/2-x,1/2+y,1/2-z
7 1/2-x,1/2-y,-z
8 1/2+x,1/2-y,1/2+z

loop_
_atom_site_label
_atom_site_type_symbol
_atom_site_thermal_displace_type
_atom_site_fract_x
_atom_site_fract_y
_atom_site_fract_z
_atom_site_occupancy
_atom_site_U_iso_or_equiv
_atom_site_calc_flag
_atom_site_refinement_flags
_atom_site_disorder_assembly
_atom_site_disorder_group
O1 O Uiso 0.07670(10) -0.4002(2) 0.40490(10) 1.000 0.0290(10) . . . .
O21 O Uiso 0.09640(10) -0.5312(2) 0.25110(10) 1.000 0.0400(10) . . . .
O22 O Uiso 0.22090(10) -0.4109(2) 0.25230(10) 1.000 0.0420(10) . . . .
O31 O Uiso 0.18040(10) 0.2109(2) 0.40020(10) 1.000 0.0320(10) . . . .
O32 O Uiso 0.25010(10) -0.0502(2) 0.44600(10) 1.000 0.0350(10) . . . .
N2 N Uiso 0.15430(10) -0.4354(2) 0.28270(10) 1.000 0.0260(10) . . . .
N3 N Uiso 0.19330(10) 0.0300(2) 0.40370(10) 1.000 0.0230(10) . . . .
C2 C Uiso 0.14600(10) -0.3280(3) 0.36730(10) 1.000 0.0230(10) . . . .
C3 C Uiso 0.13400(10) -0.1009(2) 0.34840(10) 1.000 0.0200(10) . . . .
C3A C Uiso 0.04490(10) -0.0702(3) 0.36740(10) 1.000 0.0200(10) . . . .
C4 C Uiso -0.00710(10) 0.0956(3) 0.35780(10) 1.000 0.0250(10) . . . .
C5 C Uiso -0.08850(10) 0.0720(3) 0.37860(10) 1.000 0.0290(10) . . . .
C6 C Uiso -0.11610(10) -0.1124(3) 0.40820(10) 1.000 0.0290(10) . . . .
C7 C Uiso -0.06410(10) -0.2782(3) 0.41890(10) 1.000 0.0280(10) . . . .
C7A C Uiso 0.01620(10) -0.2506(3) 0.39770(10) 1.000 0.0220(10) . . . .

loop_
_atom_type_symbol
_atom_type_description
_atom_type_scat_dispersion_real
_atom_type_scat_dispersion_imag
_atom_type_scat_source
C C 0.0033 0.0016 ' International Tables Vol C Tables 4.2.6.8 and 6.1.1.4'
N N 0.0061 0.0033 ' International Tables Vol C Tables 4.2.6.8 and 6.1.1.4'
O O 0.0106 0.0060 ' International Tables Vol C Tables 4.2.6.8 and 6.1.1.4'

loop_
_geom_angle_atom_site_label_1
_geom_angle_atom_site_label_2
_geom_angle_atom_site_label_3
_geom_angle
_geom_angle_site_symmetry_1
_geom_angle_site_symmetry_2
_geom_angle_site_symmetry_3
_geom_angle_publ_flag
C2 O1 C7A 107.80(14) . . . yes
O21 N2 O22 125.91(17) . . . yes
O21 N2 C2 119.44(15) . . . yes
O22 N2 C2 114.64(14) . . . yes
O31 N3 O32 124.99(16) . . . yes
O31 N3 C3 115.71(15) . . . yes
O32 N3 C3 119.27(13) . . . yes
O1 C2 N2 109.75(14) . . . yes
O1 C2 C3 108.84(14) . . . yes
N2 C2 C3 107.48(13) . . . yes
N3 C3 C2 112.12(13) . . . yes
N3 C3 C3A 112.50(13) . . . yes
C2 C3 C3A 101.65(13) . . . no
C3 C3A C4 131.91(16) . . . no
C3 C3A C7A 107.67(15) . . . no
C4 C3A C7A 120.41(15) . . . no
C3A C4 C5 117.71(17) . . . no
C4 C5 C6 120.71(17) . . . no
C5 C6 C7 121.85(15) . . . no
C6 C7 C7A 116.20(17) . . . no
O1 C7A C3A 113.02(15) . . . yes
O1 C7A C7 123.87(17) . . . yes
C3A C7A C7 123.12(17) . . . no

loop_
_geom_bond_atom_site_label_1
_geom_bond_atom_site_label_2
_geom_bond_distance
_geom_bond_site_symmetry_1
_geom_bond_site_symmetry_2
_geom_bond_publ_flag
O1 C2 1.387(2) . . yes
O1 C7A 1.387(2) . . yes
O21 N2 1.207(2) . . yes
O22 N2 1.219(2) . . yes
O31 N3 1.2113(19) . . yes
O32 N3 1.217(2) . . yes
N2 C2 1.525(2) . . yes
N3 C3 1.519(2) . . yes
C2 C3 1.536(2) . . no
C3 C3A 1.504(2) . . no
C3A C4 1.380(3) . . no
C3A C7A 1.374(3) . . no
C4 C5 1.386(2) . . no
C5 C6 1.387(3) . . no
C6 C7 1.382(3) . . no
C7 C7A 1.374(2) . . no

loop_
_geom_torsion_atom_site_label_1
_geom_torsion_atom_site_label_2
_geom_torsion_atom_site_label_3
_geom_torsion_atom_site_label_4
_geom_torsion
_geom_torsion_site_symmetry_1
_geom_torsion_site_symmetry_2
_geom_torsion_site_symmetry_3
_geom_torsion_site_symmetry_4
_geom_torsion_publ_flag
C7A O1 C2 N2 -106.85(16) . . . . no
C7A O1 C2 C3 10.52(18) . . . . no
C2 O1 C7A C3A -8.3(2) . . . . no
C2 O1 C7A C7 171.98(16) . . . . no
O21 N2 C2 O1 14.4(2) . . . . no
O21 N2 C2 C3 -103.84(17) . . . . no
O22 N2 C2 O1 -167.04(14) . . . . no
O22 N2 C2 C3 74.76(17) . . . . no
O31 N3 C3 C2 -170.85(15) . . . . no
O31 N3 C3 C3A -57.0(2) . . . . no
O32 N3 C3 C2 10.7(2) . . . . no
O32 N3 C3 C3A 124.56(17) . . . . no
O1 C2 C3 N3 111.62(15) . . . . no
O1 C2 C3 C3A -8.75(17) . . . . no
N2 C2 C3 N3 -129.58(14) . . . . no
N2 C2 C3 C3A 110.04(14) . . . . no
N3 C3 C3A C4 65.2(2) . . . . no
N3 C3 C3A C7A -116.32(15) . . . . no
C2 C3 C3A C4 -174.70(17) . . . . no
C2 C3 C3A C7A 3.78(17) . . . . no
C3 C3A C4 C5 177.47(16) . . . . no
C7A C3A C4 C5 -0.8(2) . . . . no
C3 C3A C7A O1 2.42(19) . . . . no
C3 C3A C7A C7 -177.88(15) . . . . no
C4 C3A C7A O1 -178.90(15) . . . . no
C4 C3A C7A C7 0.8(3) . . . . no
C3A C4 C5 C6 0.2(3) . . . . no
C4 C5 C6 C7 0.6(2) . . . . no
C5 C6 C7 C7A -0.7(2) . . . . no
C6 C7 C7A O1 179.63(16) . . . . no
C6 C7 C7A C3A 0.0(2) . . . . no
